data_7222974
loop_
_publ_author_name
'Behbehani, Haider'
'Ibrahim, Hamada Mohamed'

_publ_section_title
;
 Microwave-Assisted Synthesis in Water: First one-pot Synthesis of A novel
 Class of Polysubstituted Benzo[4,5]imidazo[1,2-b]pyridazines via
 Intramolecular SNAr
;
_journal_name_full 'RSC Adv.'
_journal_paper_doi 10.1039/C5RA17313B
_journal_year 2015
_chemical_formula_moiety 'C26 H14 Br F N4 O2'
_chemical_formula_sum 'C26 H14 Br F N4 O2'
_chemical_formula_weight 513.32
_chemical_name_systematic 4y
_space_group_IT_number 14
_symmetry_cell_setting monoclinic
_symmetry_Int_Tables_number 14
_symmetry_space_group_name_Hall '-P 2ybc'
_symmetry_space_group_name_H-M 'P 1 21/c 1'
_atom_sites_solution_hydrogens geom
_atom_sites_solution_primary direct
_atom_sites_solution_secondary difmap
_audit_update_record
;
2015-09-17 deposited with the CCDC.
2015-10-14 downloaded from the CCDC.
;
_cell_angle_alpha 90.0000
_cell_angle_beta 108.430(7)
_cell_angle_gamma 90.0000
_cell_formula_units_Z 4
_cell_length_a 14.361(6)
_cell_length_b 14.051(6)
_cell_length_c 11.274(4)
_cell_measurement_reflns_used 3417
_cell_measurement_temperature 293
_cell_measurement_theta_max 26.34
_cell_measurement_theta_min 2.99
_cell_volume 2158.3(15)
_computing_cell_refinement 'CrystalClear-SM Expert 2.0 r4'
_computing_data_collection 'CrystalClear-SM Expert 2.0 r4 (Rigaku, 2009)'
_computing_data_reduction 'CrystalClear-SM Expert 2.0 r4'
_computing_molecular_graphics 'CrystalStructure 4.0'
_computing_publication_material 'CrystalStructure 4.0 (Rigaku, 2010)'
_computing_structure_refinement 'SHELXL97 (Sheldrick, 2008)'
_computing_structure_solution 'SHELXS97 (Sheldrick, 2008)'
_diffrn_ambient_temperature 293
_diffrn_detector_area_resol_mean 10.000
_diffrn_measured_fraction_theta_full 0.996
_diffrn_measured_fraction_theta_max 0.996
_diffrn_measurement_device_type 'Rigaku R-AXIS RAPID'
_diffrn_measurement_method \w
_diffrn_radiation_type 'Mo K\a'
_diffrn_radiation_wavelength 0.71075
_diffrn_reflns_av_R_equivalents 0.0525
_diffrn_reflns_limit_h_max 17
_diffrn_reflns_limit_h_min -17
_diffrn_reflns_limit_k_max 17
_diffrn_reflns_limit_k_min -17
_diffrn_reflns_limit_l_max 14
_diffrn_reflns_limit_l_min -11
_diffrn_reflns_number 18659
_diffrn_reflns_theta_full 26.37
_diffrn_reflns_theta_max 26.37
_diffrn_standards_number 0
_exptl_absorpt_coefficient_mu 1.952
_exptl_absorpt_correction_T_max 0.677
_exptl_absorpt_correction_T_min 0.057
_exptl_absorpt_correction_type multi-scan
_exptl_absorpt_process_details 'ABSCOR (Rigaku, 1995)'
_exptl_crystal_colour Colorless
_exptl_crystal_density_diffrn 1.580
_exptl_crystal_density_method 'not measured'
_exptl_crystal_description Prism
_exptl_crystal_F_000 1032.00
_exptl_crystal_size_max 0.250
_exptl_crystal_size_mid 0.250
_exptl_crystal_size_min 0.200
_refine_diff_density_max 0.220
_refine_diff_density_min -0.540
_refine_ls_extinction_method none
_refine_ls_goodness_of_fit_ref 1.002
_refine_ls_hydrogen_treatment constr
_refine_ls_number_parameters 307
_refine_ls_number_reflns 4380
_refine_ls_number_restraints 0
_refine_ls_R_factor_gt 0.0388
_refine_ls_shift/su_max 0.002
_refine_ls_structure_factor_coef Fsqd
_refine_ls_weighting_details 'w = 1/[\s^2^(Fo^2^)+(0.0630P)^2^+0.0000P] where P=(Fo^2^+2Fc^2^)/3'
_refine_ls_weighting_scheme calc
_refine_ls_wR_factor_ref 0.1231
_reflns_number_gt 2434
_reflns_number_total 4380
_reflns_threshold_expression F^2^>2.0\s(F^2^)
_cod_data_source_file c5ra17313b2.cif
_cod_data_source_block 4y
_cod_original_cell_volume 2158.2(14)
_cod_database_code 7222974

loop_
_symmetry_equiv_pos_site_id
_symmetry_equiv_pos_as_xyz
1 +X,+Y,+Z
2 -X,1/2+Y,1/2-Z
3 -X,-Y,-Z
4 +X,1/2-Y,1/2+Z

loop_
_atom_site_label
_atom_site_type_symbol
_atom_site_fract_x
_atom_site_fract_y
_atom_site_fract_z
_atom_site_U_iso_or_equiv
_atom_site_adp_type
_atom_site_occupancy
_atom_site_symmetry_multiplicity
_atom_site_calc_flag
_atom_site_refinement_flags
Br1 Br -0.46409(3) 1.00320(3) -0.32765(4) 0.0898(2) Uani 1.0 4 d .
F1 F -0.27713(12) 0.77189(14) 0.69944(18) 0.0864(6) Uani 1.0 4 d .
O1 O -0.01387(15) 1.08270(15) 0.0948(2) 0.0713(6) Uani 1.0 4 d .
O2 O 0.21721(13) 0.91244(13) 0.56801(18) 0.0569(5) Uani 1.0 4 d .
N1 N -0.00005(15) 0.84038(16) 0.5561(3) 0.0524(6) Uani 1.0 4 d .
N2 N -0.09938(14) 0.90223(14) 0.3743(2) 0.0472(6) Uani 1.0 4 d .
N3 N -0.12682(15) 0.94686(15) 0.2621(2) 0.0497(6) Uani 1.0 4 d .
N4 N 0.2366(2) 0.67628(16) 0.2979(3) 0.0662(7) Uani 1.0 4 d .
C1 C -0.3451(3) 1.0085(2) -0.1938(3) 0.0593(8) Uani 1.0 4 d .
C2 C -0.3157(3) 0.9314(3) -0.1148(3) 0.0691(9) Uani 1.0 4 d .
C3 C -0.2291(3) 0.9368(2) -0.0160(3) 0.0626(8) Uani 1.0 4 d .
C4 C -0.1716(2) 1.01843(18) 0.0025(3) 0.0483(7) Uani 1.0 4 d .
C5 C -0.20179(19) 1.09340(19) -0.0801(3) 0.0522(7) Uani 1.0 4 d .
C6 C -0.2889(2) 1.0897(2) -0.1769(3) 0.0568(8) Uani 1.0 4 d .
C7 C -0.0769(2) 1.0268(2) 0.1030(3) 0.0532(7) Uani 1.0 4 d .
C8 C -0.0535(2) 0.96865(19) 0.2206(3) 0.0489(7) Uani 1.0 4 d .
C9 C 0.04683(19) 0.9449(2) 0.2844(3) 0.0537(7) Uani 1.0 4 d .
C10 C 0.07213(18) 0.90032(18) 0.3964(3) 0.0486(7) Uani 1.0 4 d .
C11 C -0.00344(18) 0.87957(19) 0.4486(3) 0.0485(7) Uani 1.0 4 d .
C12 C -0.09770(19) 0.83606(18) 0.5532(3) 0.0495(7) Uani 1.0 4 d .
C13 C -0.1366(2) 0.80236(19) 0.6437(3) 0.0570(8) Uani 1.0 4 d .
C14 C -0.2356(3) 0.8063(2) 0.6144(3) 0.0613(8) Uani 1.0 4 d .
C15 C -0.2997(2) 0.8411(2) 0.5024(3) 0.0602(8) Uani 1.0 4 d .
C16 C -0.26229(19) 0.87666(19) 0.4138(3) 0.0553(8) Uani 1.0 4 d .
C17 C -0.16148(19) 0.87284(17) 0.4406(3) 0.0467(7) Uani 1.0 4 d .
C18 C 0.17638(18) 0.87213(18) 0.4688(3) 0.0454(7) Uani 1.0 4 d .
C19 C 0.21988(17) 0.79772(18) 0.4174(3) 0.0462(7) Uani 1.0 4 d .
C20 C 0.1745(2) 0.74369(19) 0.3127(3) 0.0542(7) Uani 1.0 4 d .
C21 C 0.3254(3) 0.6835(2) 0.3931(3) 0.0599(8) Uani 1.0 4 d .
C22 C 0.4108(3) 0.6282(3) 0.4180(4) 0.0844(11) Uani 1.0 4 d .
C23 C 0.4869(3) 0.6508(4) 0.5221(5) 0.0906(13) Uani 1.0 4 d .
C24 C 0.4811(3) 0.7238(3) 0.5993(4) 0.0835(11) Uani 1.0 4 d .
C25 C 0.39765(19) 0.7795(3) 0.5757(3) 0.0631(8) Uani 1.0 4 d .
C26 C 0.31819(17) 0.75873(18) 0.4701(3) 0.0487(7) Uani 1.0 4 d .
H2 H -0.3537 0.8764 -0.1278 0.0829 Uiso 1.0 4 calc R
H3 H -0.2094 0.8856 0.0383 0.0751 Uiso 1.0 4 calc R
H4 H 0.2233 0.6351 0.2385 0.0794 Uiso 1.0 4 calc R
H5 H -0.1626 1.1474 -0.0701 0.0627 Uiso 1.0 4 calc R
H6 H -0.3095 1.1414 -0.2301 0.0682 Uiso 1.0 4 calc R
H9 H 0.0950 0.9603 0.2485 0.0644 Uiso 1.0 4 calc R
H13 H -0.0969 0.7785 0.7199 0.0685 Uiso 1.0 4 calc R
H15 H -0.3671 0.8401 0.4881 0.0723 Uiso 1.0 4 calc R
H16 H -0.3027 0.9022 0.3392 0.0664 Uiso 1.0 4 calc R
H20 H 0.1106 0.7525 0.2602 0.0650 Uiso 1.0 4 calc R
H22 H 0.4154 0.5784 0.3658 0.1013 Uiso 1.0 4 calc R
H23 H 0.5445 0.6154 0.5410 0.1087 Uiso 1.0 4 calc R
H24 H 0.5346 0.7365 0.6695 0.1002 Uiso 1.0 4 calc R
H25 H 0.3947 0.8293 0.6288 0.0757 Uiso 1.0 4 calc R

loop_
_atom_site_aniso_label
_atom_site_aniso_U_11
_atom_site_aniso_U_22
_atom_site_aniso_U_33
_atom_site_aniso_U_12
_atom_site_aniso_U_13
_atom_site_aniso_U_23
Br1 0.0758(3) 0.1107(4) 0.0618(3) -0.01120(18) -0.00821(19) 0.00744(19)
F1 0.0760(12) 0.1124(15) 0.0816(14) -0.0049(11) 0.0404(11) 0.0278(12)
O1 0.0616(13) 0.0866(15) 0.0607(14) -0.0069(12) 0.0123(11) 0.0179(12)
O2 0.0602(12) 0.0592(11) 0.0466(12) 0.0034(10) 0.0102(10) -0.0036(10)
N1 0.0492(14) 0.0623(14) 0.0431(14) 0.0051(11) 0.0106(11) 0.0086(12)
N2 0.0449(12) 0.0563(13) 0.0395(13) 0.0066(10) 0.0121(11) 0.0045(11)
N3 0.0525(14) 0.0590(14) 0.0369(13) 0.0079(11) 0.0130(11) 0.0068(11)
N4 0.0936(19) 0.0556(15) 0.0515(16) -0.0006(14) 0.0262(15) -0.0087(12)
C1 0.0598(18) 0.071(2) 0.0438(17) -0.0012(15) 0.0121(14) 0.0039(14)
C2 0.077(2) 0.067(2) 0.056(2) -0.0127(17) 0.0095(17) 0.0074(16)
C3 0.073(2) 0.0587(18) 0.0496(18) -0.0015(17) 0.0101(16) 0.0113(15)
C4 0.0530(16) 0.0553(17) 0.0373(16) 0.0067(13) 0.0151(13) 0.0043(13)
C5 0.0570(17) 0.0539(16) 0.0464(17) 0.0012(14) 0.0171(14) 0.0039(14)
C6 0.0656(18) 0.0585(17) 0.0452(17) 0.0096(15) 0.0159(14) 0.0131(14)
C7 0.0530(17) 0.0624(17) 0.0463(18) 0.0078(15) 0.0185(14) 0.0057(14)
C8 0.0521(16) 0.0553(16) 0.0378(15) 0.0039(13) 0.0120(13) 0.0029(13)
C9 0.0476(16) 0.0671(18) 0.0476(17) 0.0066(14) 0.0166(13) 0.0046(15)
C10 0.0454(15) 0.0576(16) 0.0422(16) 0.0057(13) 0.0128(13) 0.0028(13)
C11 0.0466(16) 0.0568(16) 0.0382(15) 0.0066(12) 0.0078(12) 0.0031(13)
C12 0.0495(16) 0.0543(16) 0.0432(16) 0.0010(13) 0.0122(13) -0.0001(13)
C13 0.0615(18) 0.0651(18) 0.0437(17) -0.0024(15) 0.0155(14) 0.0074(14)
C14 0.067(2) 0.0654(19) 0.058(2) -0.0050(15) 0.0291(17) 0.0058(16)
C15 0.0522(17) 0.0679(19) 0.064(2) -0.0012(15) 0.0230(16) 0.0037(16)
C16 0.0476(16) 0.0606(17) 0.0548(18) 0.0032(13) 0.0121(14) 0.0008(14)
C17 0.0472(15) 0.0494(15) 0.0435(16) 0.0016(12) 0.0141(13) 0.0012(12)
C18 0.0436(15) 0.0503(15) 0.0401(16) 0.0003(12) 0.0101(12) 0.0060(13)
C19 0.0419(14) 0.0522(15) 0.0425(15) -0.0006(13) 0.0104(12) 0.0024(13)
C20 0.0586(17) 0.0574(17) 0.0443(17) -0.0064(15) 0.0131(14) 0.0014(14)
C21 0.0672(19) 0.0628(19) 0.057(2) 0.0059(16) 0.0296(16) 0.0051(16)
C22 0.106(3) 0.072(3) 0.098(3) 0.027(2) 0.065(3) 0.013(2)
C23 0.064(3) 0.110(4) 0.104(4) 0.030(2) 0.034(3) 0.028(3)
C24 0.0453(18) 0.108(3) 0.094(3) 0.0029(19) 0.0170(18) 0.015(3)
C25 0.0444(16) 0.073(2) 0.069(2) -0.0021(15) 0.0139(15) 0.0027(16)
C26 0.0428(14) 0.0511(16) 0.0535(17) 0.0007(12) 0.0171(13) 0.0035(14)

loop_
_atom_type_symbol
_atom_type_description
_atom_type_scat_dispersion_real
_atom_type_scat_dispersion_imag
_atom_type_scat_source
C C 0.0033 0.0016
;
International Tables for Crystallography
(1992, Vol. C, Tables 4.2.6.8 and 6.1.1.4)
;
H H 0.0000 0.0000
;
International Tables for Crystallography
(1992, Vol. C, Table 6.1.1.4)
;
N N 0.0061 0.0033
;
International Tables for Crystallography
(1992, Vol. C, Tables 4.2.6.8 and 6.1.1.4)
;
O O 0.0106 0.0060
;
International Tables for Crystallography
(1992, Vol. C, Tables 4.2.6.8 and 6.1.1.4)
;
Br Br -0.2901 2.4595
;
International Tables for Crystallography
(1992, Vol. C, Tables 4.2.6.8 and 6.1.1.4)
;
F F 0.0171 0.0103
;
International Tables for Crystallography
(1992, Vol. C, Tables 4.2.6.8 and 6.1.1.4)
;

loop_
_geom_angle_atom_site_label_1
_geom_angle_atom_site_label_2
_geom_angle_atom_site_label_3
_geom_angle
_geom_angle_publ_flag
C11 N1 C12 104.6(2) yes
N3 N2 C11 127.1(3) yes
N3 N2 C17 126.2(2) yes
C11 N2 C17 106.6(2) yes
N2 N3 C8 114.2(2) yes
C20 N4 C21 109.6(3) yes
Br1 C1 C2 119.9(3) yes
Br1 C1 C6 119.1(2) yes
C2 C1 C6 121.0(3) yes
C1 C2 C3 119.3(3) yes
C2 C3 C4 120.5(3) yes
C3 C4 C5 118.8(3) yes
C3 C4 C7 122.8(3) yes
C5 C4 C7 118.3(3) yes
C4 C5 C6 121.2(3) yes
C1 C6 C5 119.2(3) yes
O1 C7 C4 121.2(3) yes
O1 C7 C8 116.8(3) yes
C4 C7 C8 122.0(3) yes
N3 C8 C7 117.4(3) yes
N3 C8 C9 123.9(3) yes
C7 C8 C9 118.6(3) yes
C8 C9 C10 120.5(3) yes
C9 C10 C11 117.9(3) yes
C9 C10 C18 123.5(3) yes
C11 C10 C18 118.6(3) yes
N1 C11 N2 112.8(3) yes
N1 C11 C10 131.0(3) yes
N2 C11 C10 116.2(3) yes
N1 C12 C13 129.1(3) yes
N1 C12 C17 111.6(3) yes
C13 C12 C17 119.2(3) yes
C12 C13 C14 116.1(3) yes
F1 C14 C13 118.1(3) yes
F1 C14 C15 116.6(3) yes
C13 C14 C15 125.2(4) yes
C14 C15 C16 119.3(3) yes
C15 C16 C17 116.8(3) yes
N2 C17 C12 104.3(3) yes
N2 C17 C16 132.3(3) yes
C12 C17 C16 123.3(3) yes
O2 C18 C10 118.5(3) yes
O2 C18 C19 124.3(3) yes
C10 C18 C19 117.2(3) yes
C18 C19 C20 126.8(3) yes
C18 C19 C26 126.9(3) yes
C20 C19 C26 106.1(3) yes
N4 C20 C19 109.9(3) yes
N4 C21 C22 130.3(3) yes
N4 C21 C26 107.8(3) yes
C22 C21 C26 121.9(3) yes
C21 C22 C23 117.1(4) yes
C22 C23 C24 121.9(4) yes
C23 C24 C25 121.8(3) yes
C24 C25 C26 118.1(3) yes
C19 C26 C21 106.6(3) yes
C19 C26 C25 134.1(3) yes
C21 C26 C25 119.3(3) yes
C20 N4 H4 125.205 no
C21 N4 H4 125.186 no
C1 C2 H2 120.369 no
C3 C2 H2 120.363 no
C2 C3 H3 119.770 no
C4 C3 H3 119.765 no
C4 C5 H5 119.390 no
C6 C5 H5 119.388 no
C1 C6 H6 120.398 no
C5 C6 H6 120.391 no
C8 C9 H9 119.748 no
C10 C9 H9 119.754 no
C12 C13 H13 121.933 no
C14 C13 H13 121.936 no
C14 C15 H15 120.372 no
C16 C15 H15 120.372 no
C15 C16 H16 121.578 no
C17 C16 H16 121.589 no
N4 C20 H20 125.033 no
C19 C20 H20 125.046 no
C21 C22 H22 121.444 no
C23 C22 H22 121.439 no
C22 C23 H23 119.033 no
C24 C23 H23 119.041 no
C23 C24 H24 119.116 no
C25 C24 H24 119.125 no
C24 C25 H25 120.968 no
C26 C25 H25 120.967 no

loop_
_geom_bond_atom_site_label_1
_geom_bond_atom_site_label_2
_geom_bond_distance
_geom_bond_publ_flag
Br1 C1 1.890(3) yes
F1 C14 1.367(5) yes
O1 C7 1.224(4) yes
O2 C18 1.225(3) yes
N1 C11 1.318(4) yes
N1 C12 1.393(4) yes
N2 N3 1.354(3) yes
N2 C11 1.404(3) yes
N2 C17 1.395(4) yes
N3 C8 1.316(4) yes
N4 C20 1.347(4) yes
N4 C21 1.386(4) yes
C1 C2 1.381(5) yes
C1 C6 1.376(4) yes
C2 C3 1.385(4) yes
C3 C4 1.390(4) yes
C4 C5 1.382(4) yes
C4 C7 1.473(4) yes
C5 C6 1.377(4) yes
C7 C8 1.502(4) yes
C8 C9 1.432(4) yes
C9 C10 1.353(4) yes
C10 C11 1.419(5) yes
C10 C18 1.514(4) yes
C12 C13 1.393(5) yes
C12 C17 1.407(4) yes
C13 C14 1.355(5) yes
C14 C15 1.395(4) yes
C15 C16 1.370(5) yes
C16 C17 1.383(4) yes
C18 C19 1.431(4) yes
C19 C20 1.381(4) yes
C19 C26 1.455(4) yes
C21 C22 1.403(5) yes
C21 C26 1.393(5) yes
C22 C23 1.364(6) yes
C23 C24 1.365(7) yes
C24 C25 1.384(5) yes
C25 C26 1.395(4) yes
N4 H4 0.860 no
C2 H2 0.930 no
C3 H3 0.930 no
C5 H5 0.930 no
C6 H6 0.930 no
C9 H9 0.930 no
C13 H13 0.930 no
C15 H15 0.930 no
C16 H16 0.930 no
C20 H20 0.930 no
C22 H22 0.930 no
C23 H23 0.930 no
C24 H24 0.930 no
C25 H25 0.930 no

loop_
_geom_contact_atom_site_label_1
_geom_contact_atom_site_label_2
_geom_contact_distance
_geom_contact_publ_flag
_geom_contact_site_symmetry_2
F1 C12 3.586(4) no .
O1 N3 3.430(4) no .
O1 C3 3.588(4) no .
O1 C5 2.798(3) no .
O1 C9 2.811(4) no .
O2 N1 3.243(4) no .
O2 C9 3.387(3) no .
O2 C11 3.061(4) no .
O2 C25 3.173(4) no .
O2 C26 3.000(4) no .
N1 N3 3.567(3) no .
N1 C18 3.027(4) no .
N2 C9 2.672(4) no .
N2 C13 3.537(4) no .
N3 C3 3.016(4) no .
N3 C4 2.966(4) no .
N3 C10 2.855(4) no .
N3 C12 3.536(4) no .
N3 C16 3.129(5) no .
N4 C25 3.561(4) no .
C1 C4 2.765(4) no .
C2 C5 2.758(5) no .
C3 C6 2.766(4) no .
C3 C8 3.069(4) no .
C8 C11 2.743(4) no .
C8 C17 3.578(5) no .
C9 C19 3.217(4) no .
C9 C20 3.330(4) no .
C10 C12 3.551(5) no .
C10 C17 3.565(5) no .
C10 C20 2.962(5) no .
C11 C13 3.512(5) no .
C11 C19 3.528(4) no .
C12 C15 2.775(5) no .
C13 C16 2.848(4) no .
C14 C17 2.677(5) no .
C18 C25 3.290(4) no .
C21 C24 2.727(5) no .
C22 C25 2.815(6) no .
C23 C26 2.760(5) no .
F1 C2 3.233(4) no 1_556
F1 C16 3.149(4) no 4_565
F1 C17 3.381(4) no 4_565
F1 C24 3.363(4) no 1_455
O1 O1 3.266(4) no 3_575
O1 C4 3.487(4) no 3_575
O1 C7 3.298(5) no 3_575
O1 C13 3.455(4) no 3_576
O2 N2 3.281(3) no 3_576
O2 N3 3.292(4) no 3_576
O2 N4 2.809(4) no 4_565
O2 C16 3.026(4) no 3_576
O2 C17 3.115(4) no 3_576
N1 C8 3.592(4) no 3_576
N1 C20 3.386(4) no 4_565
N2 O2 3.281(3) no 3_576
N3 O2 3.292(4) no 3_576
N3 N4 3.558(4) no 2_555
N4 O2 2.809(4) no 4_564
N4 N3 3.558(4) no 2_545
N4 C4 3.491(5) no 2_545
N4 C5 3.568(5) no 2_545
N4 C7 3.542(5) no 2_545
N4 C18 3.598(4) no 4_564
C2 F1 3.233(4) no 1_554
C4 O1 3.487(4) no 3_575
C4 N4 3.491(5) no 2_555
C5 N4 3.568(5) no 2_555
C5 C19 3.460(4) no 2_555
C5 C20 3.599(4) no 2_555
C5 C20 3.594(5) no 3_575
C5 C21 3.401(5) no 2_555
C5 C26 3.322(4) no 2_555
C6 C19 3.541(5) no 3_575
C6 C20 3.481(5) no 3_575
C6 C25 3.461(5) no 2_555
C6 C26 3.446(5) no 2_555
C7 O1 3.298(5) no 3_575
C7 N4 3.542(5) no 2_555
C8 N1 3.592(4) no 3_576
C9 C12 3.537(4) no 3_576
C11 C11 3.568(4) no 3_576
C12 C9 3.537(4) no 3_576
C13 O1 3.455(4) no 3_576
C16 F1 3.149(4) no 4_564
C16 O2 3.026(4) no 3_576
C17 F1 3.381(4) no 4_564
C17 O2 3.115(4) no 3_576
C18 N4 3.598(4) no 4_565
C19 C5 3.460(4) no 2_545
C19 C6 3.541(5) no 3_575
C20 N1 3.386(4) no 4_564
C20 C5 3.599(4) no 2_545
C20 C5 3.594(5) no 3_575
C20 C6 3.481(5) no 3_575
C21 C5 3.401(5) no 2_545
C24 F1 3.363(4) no 1_655
C25 C6 3.461(5) no 2_545
C26 C5 3.322(4) no 2_545
C26 C6 3.446(5) no 2_545
Br1 H2 2.9164 no .
Br1 H6 2.8927 no .
F1 H13 2.5261 no .
F1 H15 2.5140 no .
O1 H5 2.5161 no .
O1 H9 2.5871 no .
O2 H9 3.5366 no .
O2 H25 2.6882 no .
N1 H13 2.7795 no .
N2 H16 2.8203 no .
N3 H3 2.5725 no .
N3 H9 3.2423 no .
N3 H16 2.9867 no .
N4 H22 2.7968 no .
C1 H3 3.2259 no .
C1 H5 3.2118 no .
C2 H6 3.2379 no .
C3 H5 3.2256 no .
C4 H2 3.2488 no .
C4 H6 3.2414 no .
C5 H3 3.2268 no .
C6 H2 3.2370 no .
C7 H3 2.6852 no .
C7 H5 2.5829 no .
C7 H9 2.6645 no .
C8 H3 2.7720 no .
C9 H20 2.8949 no .
C10 H20 2.7409 no .
C11 H9 3.2229 no .
C11 H20 3.5466 no .
C12 H16 3.2957 no .
C13 H15 3.2635 no .
C14 H16 3.2377 no .
C15 H13 3.2791 no .
C17 H13 3.2687 no .
C17 H15 3.1971 no .
C18 H9 2.6895 no .
C18 H20 2.8004 no .
C18 H25 3.1412 no .
C19 H4 3.0587 no .
C19 H9 3.1465 no .
C19 H25 2.8973 no .
C20 H9 3.2511 no .
C21 H20 3.1271 no .
C21 H23 3.2058 no .
C21 H25 3.2519 no .
C22 H4 2.8129 no .
C22 H24 3.2140 no .
C23 H25 3.2402 no .
C24 H22 3.2285 no .
C25 H23 3.2309 no .
C26 H4 3.0733 no .
C26 H20 3.1674 no .
C26 H22 3.2843 no .
C26 H24 3.2235 no .
H2 H3 2.3167 no .
H4 H20 2.3775 no .
H4 H22 2.7929 no .
H5 H6 2.3038 no .
H9 H20 2.9279 no .
H15 H16 2.3273 no .
H22 H23 2.3007 no .
H23 H24 2.2693 no .
H24 H25 2.3154 no .
Br1 H15 3.3495 no 3_475
Br1 H16 3.5672 no 3_475
Br1 H22 3.3847 no 4_464
Br1 H25 3.1145 no 1_454
F1 H2 2.9185 no 1_556
F1 H3 3.2030 no 4_565
F1 H16 2.9939 no 4_565
F1 H23 3.4203 no 1_455
F1 H24 2.6641 no 1_455
O1 H13 2.9319 no 3_576
O1 H20 3.4252 no 2_555
O2 H4 2.0101 no 4_565
O2 H16 2.9287 no 3_576
N1 H4 3.2345 no 4_565
N1 H5 3.5499 no 2_545
N1 H20 2.6855 no 4_565
N2 H13 3.0854 no 4_564
N3 H4 2.9845 no 2_555
N3 H13 3.2509 no 4_564
N4 H5 3.5745 no 2_545
N4 H5 3.4842 no 3_575
N4 H6 2.9569 no 3_575
N4 H25 3.3951 no 4_564
C2 H23 3.1264 no 4_464
C3 H23 3.5836 no 4_464
C4 H9 3.3583 no 3_575
C5 H9 2.8934 no 3_575
C5 H20 3.4941 no 3_575
C6 H9 3.2131 no 3_575
C7 H4 3.5075 no 2_555
C8 H4 3.5120 no 2_555
C8 H13 3.5282 no 4_564
C9 H5 3.5807 no 3_575
C11 H13 3.3459 no 4_564
C12 H3 3.4826 no 4_565
C12 H20 3.3960 no 4_565
C13 H3 2.9483 no 4_565
C13 H9 3.5347 no 3_576
C13 H20 3.4606 no 4_565
C14 H3 2.8895 no 4_565
C15 H2 3.3727 no 4_565
C15 H3 3.4145 no 4_565
C18 H4 2.8999 no 4_565
C18 H5 3.3852 no 2_545
C19 H5 3.0000 no 2_545
C19 H6 2.9258 no 3_575
C20 H5 3.2551 no 2_545
C20 H5 3.0914 no 3_575
C20 H6 2.8928 no 3_575
C21 H5 3.5582 no 2_545
C21 H6 3.0351 no 3_575
C21 H25 3.4309 no 4_564
C22 H2 3.5788 no 4_665
C22 H23 3.4865 no 3_666
C22 H25 3.2499 no 4_564
C23 H2 3.2680 no 4_665
C23 H15 3.4821 no 1_655
C23 H22 3.5801 no 3_666
C24 H6 3.4479 no 2_545
C24 H15 3.2741 no 1_655
C25 H6 3.1288 no 2_545
C26 H5 3.2105 no 2_545
C26 H6 3.3997 no 2_545
C26 H6 3.0145 no 3_575
H2 F1 2.9185 no 1_554
H2 C15 3.3727 no 4_564
H2 C22 3.5788 no 4_464
H2 C23 3.2680 no 4_464
H2 H15 3.3408 no 4_564
H2 H22 3.3547 no 4_464
H2 H23 2.7437 no 4_464
H2 H24 3.0562 no 1_454
H3 F1 3.2030 no 4_564
H3 C12 3.4826 no 4_564
H3 C13 2.9483 no 4_564
H3 C14 2.8895 no 4_564
H3 C15 3.4145 no 4_564
H3 H13 3.1663 no 4_564
H3 H23 3.5449 no 4_464
H4 O2 2.0101 no 4_564
H4 N1 3.2345 no 4_564
H4 N3 2.9845 no 2_545
H4 C7 3.5075 no 2_545
H4 C8 3.5120 no 2_545
H4 C18 2.8999 no 4_564
H4 H5 3.5583 no 3_575
H4 H6 3.3877 no 3_575
H4 H25 3.1247 no 4_564
H5 N1 3.5499 no 2_555
H5 N4 3.5745 no 2_555
H5 N4 3.4842 no 3_575
H5 C9 3.5807 no 3_575
H5 C18 3.3852 no 2_555
H5 C19 3.0000 no 2_555
H5 C20 3.2551 no 2_555
H5 C20 3.0914 no 3_575
H5 C21 3.5582 no 2_555
H5 C26 3.2105 no 2_555
H5 H4 3.5583 no 3_575
H5 H9 2.9177 no 3_575
H5 H20 2.8534 no 3_575
H6 N4 2.9569 no 3_575
H6 C19 2.9258 no 3_575
H6 C20 2.8928 no 3_575
H6 C21 3.0351 no 3_575
H6 C24 3.4479 no 2_555
H6 C25 3.1288 no 2_555
H6 C26 3.3997 no 2_555
H6 C26 3.0145 no 3_575
H6 H4 3.3877 no 3_575
H6 H9 3.4614 no 3_575
H6 H20 3.3325 no 3_575
H6 H25 3.2634 no 2_555
H9 C4 3.3583 no 3_575
H9 C5 2.8934 no 3_575
H9 C6 3.2131 no 3_575
H9 C13 3.5347 no 3_576
H9 H5 2.9177 no 3_575
H9 H6 3.4614 no 3_575
H13 O1 2.9319 no 3_576
H13 N2 3.0854 no 4_565
H13 N3 3.2509 no 4_565
H13 C8 3.5282 no 4_565
H13 C11 3.3459 no 4_565
H13 H3 3.1663 no 4_565
H13 H20 2.9025 no 4_565
H15 Br1 3.3495 no 3_475
H15 C23 3.4821 no 1_455
H15 C24 3.2741 no 1_455
H15 H2 3.3408 no 4_565
H15 H23 3.5241 no 1_455
H15 H24 3.1815 no 1_455
H15 H24 3.5840 no 4_464
H16 Br1 3.5672 no 3_475
H16 F1 2.9939 no 4_564
H16 O2 2.9287 no 3_576
H16 H22 3.4241 no 2_555
H16 H23 3.3929 no 4_464
H16 H24 3.1764 no 4_464
H20 O1 3.4252 no 2_545
H20 N1 2.6855 no 4_564
H20 C5 3.4941 no 3_575
H20 C12 3.3960 no 4_564
H20 C13 3.4606 no 4_564
H20 H5 2.8534 no 3_575
H20 H6 3.3325 no 3_575
H20 H13 2.9025 no 4_564
H22 Br1 3.3847 no 4_665
H22 C23 3.5801 no 3_666
H22 H2 3.3547 no 4_665
H22 H16 3.4241 no 2_545
H22 H23 2.9098 no 3_666
H22 H25 2.9000 no 4_564
H23 F1 3.4203 no 1_655
H23 C2 3.1264 no 4_665
H23 C3 3.5836 no 4_665
H23 C22 3.4865 no 3_666
H23 H2 2.7437 no 4_665
H23 H3 3.5449 no 4_665
H23 H15 3.5241 no 1_655
H23 H16 3.3929 no 4_665
H23 H22 2.9098 no 3_666
H23 H23 3.5001 no 3_666
H24 F1 2.6641 no 1_655
H24 H2 3.0562 no 1_656
H24 H15 3.1815 no 1_655
H24 H15 3.5840 no 4_665
H24 H16 3.1764 no 4_665
H25 Br1 3.1145 no 1_656
H25 N4 3.3951 no 4_565
H25 C21 3.4309 no 4_565
H25 C22 3.2499 no 4_565
H25 H4 3.1247 no 4_565
H25 H6 3.2634 no 2_545
H25 H22 2.9000 no 4_565

loop_
_geom_hbond_atom_site_label_D
_geom_hbond_atom_site_label_H
_geom_hbond_atom_site_label_A
_geom_hbond_site_symmetry_A
_geom_hbond_distance_DA
_geom_hbond_distance_DH
_geom_hbond_distance_HA
_geom_hbond_angle_DHA
_geom_hbond_publ_flag
N4 H4 O2 4_564 2.809(4) 0.860 2.010 154.1 no

loop_
_geom_torsion_atom_site_label_1
_geom_torsion_atom_site_label_2
_geom_torsion_atom_site_label_3
_geom_torsion_atom_site_label_4
_geom_torsion
_geom_torsion_publ_flag
C11 N1 C12 C13 -178.9(3) no
C11 N1 C12 C17 0.5(3) no
C12 N1 C11 N2 0.4(3) no
C12 N1 C11 C10 -178.3(3) no
N3 N2 C11 N1 176.7(2) no
N3 N2 C11 C10 -4.4(4) no
C11 N2 N3 C8 1.2(4) no
N3 N2 C17 C12 -176.6(2) no
N3 N2 C17 C16 2.2(4) no
C17 N2 N3 C8 178.8(2) no
C11 N2 C17 C12 1.4(3) no
C11 N2 C17 C16 -179.8(3) no
C17 N2 C11 N1 -1.2(3) no
C17 N2 C11 C10 177.71(19) no
N2 N3 C8 C7 -174.09(18) no
N2 N3 C8 C9 2.2(4) no
C20 N4 C21 C22 178.6(3) no
C20 N4 C21 C26 -0.1(4) no
C21 N4 C20 C19 0.2(4) no
Br1 C1 C2 C3 -179.0(3) no
Br1 C1 C6 C5 -179.5(2) no
C2 C1 C6 C5 0.5(5) no
C6 C1 C2 C3 1.0(6) no
C1 C2 C3 C4 -0.9(6) no
C2 C3 C4 C5 -0.7(5) no
C2 C3 C4 C7 -177.5(3) no
C3 C4 C5 C6 2.2(5) no
C3 C4 C7 O1 155.9(3) no
C3 C4 C7 C8 -25.0(5) no
C5 C4 C7 O1 -21.0(5) no
C5 C4 C7 C8 158.1(3) no
C7 C4 C5 C6 179.2(3) no
C4 C5 C6 C1 -2.2(5) no
O1 C7 C8 N3 146.7(3) no
O1 C7 C8 C9 -29.8(4) no
C4 C7 C8 N3 -32.4(4) no
C4 C7 C8 C9 151.0(3) no
N3 C8 C9 C10 -2.4(4) no
C7 C8 C9 C10 173.9(3) no
C8 C9 C10 C11 -1.0(4) no
C8 C9 C10 C18 179.4(3) no
C9 C10 C11 N1 -177.4(3) no
C9 C10 C11 N2 3.9(4) no
C9 C10 C18 O2 112.8(4) no
C9 C10 C18 C19 -68.7(4) no
C11 C10 C18 O2 -66.8(4) no
C11 C10 C18 C19 111.7(3) no
C18 C10 C11 N1 2.2(5) no
C18 C10 C11 N2 -176.4(2) no
N1 C12 C13 C14 -179.5(3) no
N1 C12 C17 N2 -1.2(3) no
N1 C12 C17 C16 179.9(2) no
C13 C12 C17 N2 178.3(3) no
C13 C12 C17 C16 -0.7(4) no
C17 C12 C13 C14 1.2(4) no
C12 C13 C14 F1 178.5(3) no
C12 C13 C14 C15 -0.1(5) no
F1 C14 C15 C16 179.8(3) no
C13 C14 C15 C16 -1.5(5) no
C14 C15 C16 C17 1.9(4) no
C15 C16 C17 N2 -179.5(3) no
C15 C16 C17 C12 -0.9(4) no
O2 C18 C19 C20 173.4(3) no
O2 C18 C19 C26 -1.4(5) no
C10 C18 C19 C20 -5.0(5) no
C10 C18 C19 C26 -179.8(3) no
C18 C19 C20 N4 -175.8(3) no
C18 C19 C26 C21 175.7(3) no
C18 C19 C26 C25 -2.2(5) no
C20 C19 C26 C21 0.0(3) no
C20 C19 C26 C25 -177.9(3) no
C26 C19 C20 N4 -0.1(4) no
N4 C21 C22 C23 -178.1(4) no
N4 C21 C26 C19 0.1(4) no
N4 C21 C26 C25 178.3(3) no
C22 C21 C26 C19 -178.9(3) no
C22 C21 C26 C25 -0.6(5) no
C26 C21 C22 C23 0.5(6) no
C21 C22 C23 C24 -0.0(7) no
C22 C23 C24 C25 -0.4(7) no
C23 C24 C25 C26 0.3(6) no
C24 C25 C26 C19 177.9(3) no
C24 C25 C26 C21 0.1(5) no
